data_4082004
loop_
_publ_author_name
'Alzamly, Ahmed'
'Gambarotta, Sandro'
'Korobkov, Ilia'

_publ_section_title
;
 Polymer-Free Ethylene Oligomerization Using a Pyridine-Based Pincer
 PNP-Type of Ligand
;
_journal_issue 23
_journal_name_full Organometallics
_journal_page_first 7204
_journal_paper_doi 10.1021/om4008828
_journal_volume 32
_journal_year 2013
_chemical_formula_sum 'C31 H27 Cl3 Cr N P2'
_chemical_formula_weight 633.83
_chemical_name_systematic
; 
 ? 
;
_space_group_IT_number 2
_symmetry_cell_setting triclinic
_symmetry_space_group_name_Hall '-P 1'
_symmetry_space_group_name_H-M 'P -1'
_atom_sites_solution_hydrogens geom
_atom_sites_solution_primary direct
_atom_sites_solution_secondary difmap
_audit_creation_method SHELXL-97
_cell_angle_alpha 97.703(9)
_cell_angle_beta 91.157(9)
_cell_angle_gamma 117.088(8)
_cell_formula_units_Z 2
_cell_length_a 10.8747(15)
_cell_length_b 11.6006(15)
_cell_length_c 12.9880(18)
_cell_measurement_reflns_used 3533
_cell_measurement_temperature 200(2)
_cell_measurement_theta_max 23.36
_cell_measurement_theta_min 2.52
_cell_volume 1439.4(4)
_computing_cell_refinement 'APEX II, Bruker (2009)'
_computing_data_collection 'APEX II, Bruker (2009)'
_computing_data_reduction 'XPREP, Bruker (2009)'
_computing_molecular_graphics 'SHELXTL, Bruker (2004)'
_computing_publication_material 'SHELXTL, Bruker (2004)'
_computing_structure_refinement 'SHELXL-97 (Sheldrick, 2008)'
_computing_structure_solution 'SHELXS-97 (Sheldrick, 2008)'
_diffrn_ambient_temperature 200(2)
_diffrn_measured_fraction_theta_full 0.943
_diffrn_measured_fraction_theta_max 0.943
_diffrn_measurement_device_type 'Bruker APEX-II CCD'
_diffrn_measurement_method '\f and \w scans'
_diffrn_radiation_monochromator graphite
_diffrn_radiation_source 'fine-focus sealed tube'
_diffrn_radiation_type MoK\a
_diffrn_radiation_wavelength 0.71073
_diffrn_reflns_av_R_equivalents 0.1087
_diffrn_reflns_av_sigmaI/netI 0.1142
_diffrn_reflns_limit_h_max 12
_diffrn_reflns_limit_h_min -12
_diffrn_reflns_limit_k_max 12
_diffrn_reflns_limit_k_min -13
_diffrn_reflns_limit_l_max 14
_diffrn_reflns_limit_l_min -14
_diffrn_reflns_number 15601
_diffrn_reflns_theta_full 23.56
_diffrn_reflns_theta_max 23.56
_diffrn_reflns_theta_min 1.59
_exptl_absorpt_coefficient_mu 0.810
_exptl_absorpt_correction_T_max 0.9919
_exptl_absorpt_correction_T_min 0.9091
_exptl_absorpt_correction_type multi-scan
_exptl_absorpt_process_details 'SADABS, Bruker (2003)'
_exptl_crystal_colour blue
_exptl_crystal_density_diffrn 1.462
_exptl_crystal_density_meas ?
_exptl_crystal_density_method 'not measured'
_exptl_crystal_description plate
_exptl_crystal_F_000 650
_exptl_crystal_size_max 0.12
_exptl_crystal_size_mid 0.08
_exptl_crystal_size_min 0.01
_refine_diff_density_max 1.706
_refine_diff_density_min -0.772
_refine_diff_density_rms 0.134
_refine_ls_extinction_method none
_refine_ls_goodness_of_fit_ref 1.015
_refine_ls_hydrogen_treatment constr
_refine_ls_matrix_type full
_refine_ls_number_parameters 343
_refine_ls_number_reflns 4051
_refine_ls_number_restraints 0
_refine_ls_restrained_S_all 1.015
_refine_ls_R_factor_all 0.1406
_refine_ls_R_factor_gt 0.0848
_refine_ls_shift/su_max 0.001
_refine_ls_shift/su_mean 0.000
_refine_ls_structure_factor_coef Fsqd
_refine_ls_weighting_details 'calc w=1/[\s^2^(Fo^2^)+(0.1393P)^2^]'
_refine_ls_weighting_scheme calc
_refine_ls_wR_factor_gt 0.2030
_refine_ls_wR_factor_ref 0.2343
_reflns_number_gt 2429
_reflns_number_total 4051
_reflns_threshold_expression >2sigma(I)
_cod_data_source_file om4008828_si_002.cif
_cod_data_source_block sg250
_cod_depositor_comments
;
The following automatic conversions were performed:

'_symmetry_cell_setting' value 'Triclinic' changed to 'triclinic'
according to /home/saulius/struct/CIF-dictionaries/cif_core.dic
dictionary named 'cif_core.dic' version 2.4.2 from 2011-04-26.

Automatic conversion script
Id: cif_fix_values 1891 2012-01-12 08:04:46Z andrius 

The following automatic conversions were performed:

'_exptl_crystal_density_meas' value 'n/a' was changed to '?' - the
value is perceived as not measured.

Automatic conversion script
Id: cif_fix_values 3008 2015-01-20 13:52:24Z robertas 
;
_cod_original_cell_volume 1439.4(3)
_cod_original_sg_symbol_H-M P-1
_cod_database_code 4082004

loop_
_symmetry_equiv_pos_as_xyz
'x, y, z'
'-x, -y, -z'

loop_
_atom_site_label
_atom_site_type_symbol
_atom_site_fract_x
_atom_site_fract_y
_atom_site_fract_z
_atom_site_U_iso_or_equiv
_atom_site_adp_type
_atom_site_occupancy
_atom_site_symmetry_multiplicity
_atom_site_calc_flag
_atom_site_refinement_flags
Cr1 Cr 0.20813(13) 0.49809(12) 0.25292(10) 0.0266(4) Uani 1 1 d .
Cl3 Cl 0.2590(2) 0.6184(2) 0.41904(17) 0.0353(6) Uani 1 1 d .
Cl1 Cl 0.1385(2) 0.3784(2) 0.08631(16) 0.0336(6) Uani 1 1 d .
Cl2 Cl 0.4144(2) 0.4912(3) 0.25783(19) 0.0484(7) Uani 1 1 d .
P1 P 0.2716(2) 0.6926(2) 0.17234(17) 0.0289(6) Uani 1 1 d .
P2 P 0.0748(2) 0.3050(2) 0.33136(18) 0.0301(6) Uani 1 1 d .
N1 N 0.0129(7) 0.5021(7) 0.2494(5) 0.0241(16) Uani 1 1 d .
C1 C 0.0977(8) 0.6528(8) 0.1193(7) 0.033(2) Uani 1 1 d .
H1A H 0.0940 0.7350 0.1118 0.039 Uiso 1 1 calc R
H1B H 0.0779 0.5996 0.0491 0.039 Uiso 1 1 calc R
C2 C -0.0100(8) 0.5795(8) 0.1865(6) 0.028(2) Uani 1 1 d .
C3 C -0.1359(9) 0.5818(9) 0.1852(7) 0.039(2) Uani 1 1 d .
H3A H -0.1524 0.6350 0.1430 0.047 Uiso 1 1 calc R
C4 C -0.2378(10) 0.5080(10) 0.2443(8) 0.048(3) Uani 1 1 d .
H4A H -0.3238 0.5107 0.2424 0.058 Uiso 1 1 calc R
C5 C -0.2161(9) 0.4307(9) 0.3057(7) 0.039(2) Uani 1 1 d .
H5A H -0.2859 0.3790 0.3464 0.047 Uiso 1 1 calc R
C6 C -0.0848(8) 0.4306(8) 0.3064(6) 0.028(2) Uani 1 1 d .
C7 C -0.0564(8) 0.3526(9) 0.3748(7) 0.037(2) Uani 1 1 d .
H7A H -0.1437 0.2724 0.3789 0.044 Uiso 1 1 calc R
H7B H -0.0254 0.4041 0.4460 0.044 Uiso 1 1 calc R
C8 C 0.3711(9) 0.7260(8) 0.0617(7) 0.033(2) Uani 1 1 d .
C9 C 0.4594(9) 0.6693(8) 0.0394(8) 0.042(3) Uani 1 1 d .
H9A H 0.4655 0.6119 0.0827 0.050 Uiso 1 1 calc R
C10 C 0.5372(10) 0.6962(10) -0.0448(8) 0.051(3) Uani 1 1 d .
H10A H 0.5951 0.6558 -0.0595 0.061 Uiso 1 1 calc R
C11 C 0.5325(10) 0.7792(11) -0.1069(8) 0.051(3) Uani 1 1 d .
H11A H 0.5876 0.7977 -0.1642 0.062 Uiso 1 1 calc R
C12 C 0.4466(11) 0.8371(11) -0.0863(8) 0.056(3) Uani 1 1 d .
H12A H 0.4419 0.8948 -0.1298 0.067 Uiso 1 1 calc R
C13 C 0.3699(9) 0.8108(9) -0.0041(8) 0.045(3) Uani 1 1 d .
H13A H 0.3126 0.8520 0.0094 0.055 Uiso 1 1 calc R
C14 C 0.3383(9) 0.8478(9) 0.2569(7) 0.038(2) Uani 1 1 d .
C15 C 0.4783(9) 0.9103(9) 0.2923(7) 0.047(3) Uani 1 1 d .
H15A H 0.5363 0.8725 0.2694 0.056 Uiso 1 1 calc R
C16 C 0.5342(10) 1.0297(10) 0.3619(8) 0.056(3) Uani 1 1 d .
H16A H 0.6306 1.0735 0.3837 0.067 Uiso 1 1 calc R
C17 C 0.4513(11) 1.0837(9) 0.3988(8) 0.051(3) Uani 1 1 d .
H17A H 0.4893 1.1636 0.4466 0.062 Uiso 1 1 calc R
C18 C 0.3128(11) 1.0205(10) 0.3653(8) 0.063(3) Uani 1 1 d .
H18A H 0.2547 1.0567 0.3914 0.075 Uiso 1 1 calc R
C19 C 0.2560(10) 0.9058(9) 0.2948(8) 0.060(3) Uani 1 1 d .
H19A H 0.1601 0.8653 0.2716 0.072 Uiso 1 1 calc R
C20 C -0.0125(9) 0.1511(8) 0.2441(7) 0.034(2) Uani 1 1 d .
C21 C -0.1512(9) 0.0966(9) 0.2046(7) 0.045(3) Uani 1 1 d .
H21A H -0.2068 0.1367 0.2281 0.054 Uiso 1 1 calc R
C22 C -0.2076(10) -0.0177(10) 0.1301(8) 0.056(3) Uani 1 1 d .
H22A H -0.3004 -0.0521 0.1004 0.067 Uiso 1 1 calc R
C23 C -0.1326(11) -0.0790(10) 0.1003(8) 0.056(3) Uani 1 1 d .
H23A H -0.1750 -0.1604 0.0543 0.067 Uiso 1 1 calc R
C24 C 0.0061(11) -0.0252(9) 0.1357(7) 0.048(3) Uani 1 1 d .
H24A H 0.0606 -0.0659 0.1105 0.057 Uiso 1 1 calc R
C25 C 0.0645(10) 0.0888(9) 0.2083(7) 0.045(3) Uani 1 1 d .
H25A H 0.1591 0.1249 0.2341 0.053 Uiso 1 1 calc R
C26 C 0.1389(9) 0.2663(9) 0.4459(7) 0.037(2) Uani 1 1 d .
C27 C 0.0485(11) 0.1860(10) 0.5083(9) 0.054(3) Uani 1 1 d .
H27A H -0.0485 0.1525 0.4924 0.065 Uiso 1 1 calc R
C28 C 0.0959(13) 0.1526(11) 0.5941(8) 0.059(3) Uani 1 1 d .
H28A H 0.0317 0.0946 0.6348 0.071 Uiso 1 1 calc R
C29 C 0.2347(14) 0.2036(12) 0.6194(9) 0.060(3) Uani 1 1 d .
H29A H 0.2684 0.1824 0.6783 0.073 Uiso 1 1 calc R
C30 C 0.3250(11) 0.2856(11) 0.5590(8) 0.049(3) Uani 1 1 d .
H30A H 0.4218 0.3203 0.5767 0.059 Uiso 1 1 calc R
C31 C 0.2807(10) 0.3198(9) 0.4734(7) 0.042(2) Uani 1 1 d .
H31A H 0.3459 0.3790 0.4339 0.050 Uiso 1 1 calc R

loop_
_atom_site_aniso_label
_atom_site_aniso_U_11
_atom_site_aniso_U_22
_atom_site_aniso_U_33
_atom_site_aniso_U_23
_atom_site_aniso_U_13
_atom_site_aniso_U_12
Cr1 0.0172(7) 0.0275(8) 0.0322(8) -0.0166(6) -0.0080(6) 0.0138(6)
Cl3 0.0278(12) 0.0354(13) 0.0345(13) -0.0186(10) -0.0078(10) 0.0145(10)
Cl1 0.0317(12) 0.0351(13) 0.0299(12) -0.0161(10) -0.0081(10) 0.0180(10)
Cl2 0.0284(13) 0.0698(18) 0.0471(15) -0.0211(13) -0.0090(11) 0.0313(13)
P1 0.0193(12) 0.0278(13) 0.0348(14) -0.0145(10) -0.0053(10) 0.0124(10)
P2 0.0221(12) 0.0291(13) 0.0350(14) -0.0148(10) -0.0058(10) 0.0141(10)
N1 0.018(4) 0.029(4) 0.020(4) -0.012(3) 0.000(3) 0.011(3)
C1 0.024(5) 0.025(5) 0.045(6) -0.010(4) -0.010(4) 0.012(4)
C2 0.022(5) 0.030(5) 0.035(5) -0.007(4) -0.002(4) 0.018(4)
C3 0.037(6) 0.049(6) 0.040(6) -0.006(5) -0.004(5) 0.031(5)
C4 0.031(6) 0.059(7) 0.057(7) -0.015(6) -0.006(5) 0.030(5)
C5 0.021(5) 0.043(6) 0.038(6) -0.020(5) -0.004(4) 0.008(4)
C6 0.024(5) 0.024(5) 0.033(5) -0.019(4) -0.010(4) 0.015(4)
C7 0.022(5) 0.038(5) 0.042(6) -0.021(4) -0.002(4) 0.014(4)
C8 0.031(5) 0.026(5) 0.036(5) -0.007(4) 0.001(4) 0.009(4)
C9 0.024(5) 0.026(5) 0.059(7) -0.016(5) -0.004(5) 0.006(4)
C10 0.034(6) 0.048(7) 0.046(7) -0.023(6) 0.002(5) 0.006(5)
C11 0.031(6) 0.058(7) 0.026(6) -0.019(5) 0.006(5) -0.007(5)
C12 0.056(7) 0.064(8) 0.037(6) -0.003(5) 0.022(6) 0.020(6)
C13 0.033(6) 0.044(6) 0.049(6) -0.011(5) -0.001(5) 0.014(5)
C14 0.021(5) 0.041(6) 0.046(6) -0.019(5) -0.008(4) 0.018(4)
C15 0.036(6) 0.036(6) 0.053(6) -0.024(5) -0.008(5) 0.012(5)
C16 0.029(6) 0.049(7) 0.052(7) -0.015(5) -0.009(5) -0.007(5)
C17 0.062(7) 0.025(6) 0.051(6) -0.021(5) -0.002(6) 0.013(5)
C18 0.066(8) 0.059(8) 0.063(7) -0.036(6) -0.018(6) 0.042(7)
C19 0.040(6) 0.050(7) 0.082(8) -0.045(6) -0.028(6) 0.030(5)
C20 0.033(5) 0.032(5) 0.030(5) -0.008(4) -0.003(4) 0.014(4)
C21 0.031(5) 0.046(6) 0.046(6) -0.022(5) -0.013(5) 0.016(5)
C22 0.037(6) 0.055(7) 0.052(7) -0.025(5) -0.015(5) 0.011(5)
C23 0.065(8) 0.034(6) 0.056(7) -0.019(5) -0.007(6) 0.020(6)
C24 0.066(7) 0.046(6) 0.044(6) -0.014(5) -0.003(6) 0.042(6)
C25 0.039(6) 0.041(6) 0.056(7) -0.018(5) -0.006(5) 0.028(5)
C26 0.038(6) 0.036(6) 0.037(6) -0.020(5) -0.019(5) 0.025(5)
C27 0.040(6) 0.052(7) 0.065(8) 0.005(6) -0.001(6) 0.019(5)
C28 0.088(9) 0.052(7) 0.051(7) 0.016(6) 0.005(7) 0.041(7)
C29 0.089(10) 0.069(9) 0.043(7) -0.017(6) -0.024(7) 0.062(8)
C30 0.053(7) 0.056(7) 0.045(7) -0.032(6) -0.028(6) 0.043(6)
C31 0.041(6) 0.042(6) 0.040(6) -0.016(5) -0.008(5) 0.024(5)

loop_
_atom_type_symbol
_atom_type_description
_atom_type_scat_dispersion_real
_atom_type_scat_dispersion_imag
_atom_type_scat_source
C C 0.0033 0.0016 'International Tables Vol C Tables 4.2.6.8 and 6.1.1.4'
H H 0.0000 0.0000 'International Tables Vol C Tables 4.2.6.8 and 6.1.1.4'
N N 0.0061 0.0033 'International Tables Vol C Tables 4.2.6.8 and 6.1.1.4'
P P 0.1023 0.0942 'International Tables Vol C Tables 4.2.6.8 and 6.1.1.4'
Cl Cl 0.1484 0.1585 'International Tables Vol C Tables 4.2.6.8 and 6.1.1.4'
Cr Cr 0.3209 0.6236 'International Tables Vol C Tables 4.2.6.8 and 6.1.1.4'

loop_
_geom_angle_atom_site_label_1
_geom_angle_atom_site_label_2
_geom_angle_atom_site_label_3
_geom_angle
N1 Cr1 Cl2 179.2(2)
N1 Cr1 Cl1 87.37(17)
Cl2 Cr1 Cl1 92.69(9)
N1 Cr1 Cl3 87.49(17)
Cl2 Cr1 Cl3 92.46(9)
Cl1 Cr1 Cl3 174.85(9)
N1 Cr1 P2 81.0(2)
Cl2 Cr1 P2 98.18(10)
Cl1 Cr1 P2 91.99(9)
Cl3 Cr1 P2 87.30(9)
N1 Cr1 P1 80.8(2)
Cl2 Cr1 P1 100.02(10)
Cl1 Cr1 P1 86.96(9)
Cl3 Cr1 P1 92.12(9)
P2 Cr1 P1 161.80(9)
C8 P1 C14 104.8(4)
C8 P1 C1 103.6(4)
C14 P1 C1 107.3(4)
C8 P1 Cr1 123.7(3)
C14 P1 Cr1 117.6(3)
C1 P1 Cr1 97.4(3)
C20 P2 C26 104.9(4)
C20 P2 C7 107.6(4)
C26 P2 C7 105.9(4)
C20 P2 Cr1 116.7(3)
C26 P2 Cr1 123.9(3)
C7 P2 Cr1 95.9(3)
C6 N1 C2 120.7(7)
C6 N1 Cr1 120.0(5)
C2 N1 Cr1 119.3(5)
C2 C1 P1 112.2(6)
C3 C2 N1 118.8(8)
C3 C2 C1 121.6(8)
N1 C2 C1 119.6(7)
C2 C3 C4 120.9(9)
C5 C4 C3 120.5(9)
C4 C5 C6 117.7(9)
N1 C6 C5 121.5(8)
N1 C6 C7 119.6(7)
C5 C6 C7 118.9(9)
C6 C7 P2 113.7(6)
C13 C8 C9 116.3(9)
C13 C8 P1 123.1(7)
C9 C8 P1 120.5(7)
C10 C9 C8 120.5(10)
C11 C10 C9 121.1(10)
C10 C11 C12 119.5(10)
C13 C12 C11 119.6(11)
C12 C13 C8 122.9(10)
C19 C14 C15 118.0(8)
C19 C14 P1 124.0(7)
C15 C14 P1 117.9(6)
C16 C15 C14 120.0(9)
C15 C16 C17 121.0(9)
C18 C17 C16 118.9(9)
C19 C18 C17 121.5(9)
C18 C19 C14 120.7(9)
C25 C20 C21 118.3(8)
C25 C20 P2 118.2(7)
C21 C20 P2 123.3(7)
C22 C21 C20 119.6(9)
C23 C22 C21 120.8(9)
C22 C23 C24 120.8(9)
C23 C24 C25 119.1(9)
C20 C25 C24 121.2(9)
C27 C26 C31 118.5(9)
C27 C26 P2 120.9(7)
C31 C26 P2 120.6(8)
C26 C27 C28 121.5(10)
C29 C28 C27 119.6(12)
C30 C29 C28 119.2(10)
C29 C30 C31 122.3(10)
C30 C31 C26 118.8(10)

loop_
_geom_bond_atom_site_label_1
_geom_bond_atom_site_label_2
_geom_bond_distance
Cr1 N1 2.145(6)
Cr1 Cl2 2.281(2)
Cr1 Cl1 2.314(2)
Cr1 Cl3 2.313(2)
Cr1 P2 2.423(3)
Cr1 P1 2.431(3)
P1 C8 1.794(9)
P1 C14 1.795(8)
P1 C1 1.824(8)
P2 C20 1.802(8)
P2 C26 1.823(9)
P2 C7 1.824(8)
N1 C6 1.326(10)
N1 C2 1.388(10)
C1 C2 1.480(12)
C2 C3 1.381(11)
C3 C4 1.377(13)
C4 C5 1.368(13)
C5 C6 1.428(11)
C6 C7 1.470(12)
C8 C13 1.391(13)
C8 C9 1.404(12)
C9 C10 1.378(13)
C10 C11 1.352(14)
C11 C12 1.389(14)
C12 C13 1.349(13)
C14 C19 1.404(12)
C14 C15 1.390(12)
C15 C16 1.407(12)
C16 C17 1.374(14)
C17 C18 1.370(13)
C18 C19 1.376(13)
C20 C25 1.384(12)
C20 C21 1.396(11)
C21 C22 1.400(13)
C22 C23 1.337(14)
C23 C24 1.384(13)
C24 C25 1.385(12)
C26 C27 1.376(13)
C26 C31 1.392(12)
C27 C28 1.390(14)
C28 C29 1.361(15)
C29 C30 1.365(15)
C30 C31 1.376(13)

loop_
_geom_torsion_atom_site_label_1
_geom_torsion_atom_site_label_2
_geom_torsion_atom_site_label_3
_geom_torsion_atom_site_label_4
_geom_torsion
N1 Cr1 P1 C8 -135.6(4)
Cl2 Cr1 P1 C8 44.5(3)
Cl1 Cr1 P1 C8 -47.7(3)
Cl3 Cr1 P1 C8 137.3(3)
P2 Cr1 P1 C8 -134.8(4)
N1 Cr1 P1 C14 90.3(3)
Cl2 Cr1 P1 C14 -89.7(3)
Cl1 Cr1 P1 C14 178.1(3)
Cl3 Cr1 P1 C14 3.1(3)
P2 Cr1 P1 C14 91.0(4)
N1 Cr1 P1 C1 -23.7(3)
Cl2 Cr1 P1 C1 156.3(3)
Cl1 Cr1 P1 C1 64.1(3)
Cl3 Cr1 P1 C1 -110.8(3)
P2 Cr1 P1 C1 -23.0(4)
N1 Cr1 P2 C20 90.8(3)
Cl2 Cr1 P2 C20 -89.2(3)
Cl1 Cr1 P2 C20 3.8(3)
Cl3 Cr1 P2 C20 178.7(3)
P1 Cr1 P2 C20 90.1(4)
N1 Cr1 P2 C26 -136.1(4)
Cl2 Cr1 P2 C26 43.9(3)
Cl1 Cr1 P2 C26 136.9(3)
Cl3 Cr1 P2 C26 -48.2(3)
P1 Cr1 P2 C26 -136.8(4)
N1 Cr1 P2 C7 -22.4(3)
Cl2 Cr1 P2 C7 157.6(3)
Cl1 Cr1 P2 C7 -109.4(3)
Cl3 Cr1 P2 C7 65.5(3)
P1 Cr1 P2 C7 -23.1(4)
Cl2 Cr1 N1 C6 14(13)
Cl1 Cr1 N1 C6 107.8(5)
Cl3 Cr1 N1 C6 -72.3(5)
P2 Cr1 N1 C6 15.4(5)
P1 Cr1 N1 C6 -164.8(6)
Cl2 Cr1 N1 C2 -166(13)
Cl1 Cr1 N1 C2 -71.8(5)
Cl3 Cr1 N1 C2 108.1(5)
P2 Cr1 N1 C2 -164.2(5)
P1 Cr1 N1 C2 15.6(5)
C8 P1 C1 C2 160.5(6)
C14 P1 C1 C2 -88.9(7)
Cr1 P1 C1 C2 33.1(6)
C6 N1 C2 C3 0.7(11)
Cr1 N1 C2 C3 -179.7(6)
C6 N1 C2 C1 -176.7(7)
Cr1 N1 C2 C1 2.9(9)
P1 C1 C2 C3 155.3(6)
P1 C1 C2 N1 -27.4(9)
N1 C2 C3 C4 -0.6(12)
C1 C2 C3 C4 176.8(8)
C2 C3 C4 C5 0.0(14)
C3 C4 C5 C6 0.4(13)
C2 N1 C6 C5 -0.3(11)
Cr1 N1 C6 C5 -179.8(5)
C2 N1 C6 C7 -178.1(7)
Cr1 N1 C6 C7 2.3(9)
C4 C5 C6 N1 -0.3(11)
C4 C5 C6 C7 177.6(8)
N1 C6 C7 P2 -26.4(9)
C5 C6 C7 P2 155.7(6)
C20 P2 C7 C6 -88.8(7)
C26 P2 C7 C6 159.5(6)
Cr1 P2 C7 C6 31.7(6)
C14 P1 C8 C13 -62.5(8)
C1 P1 C8 C13 49.8(8)
Cr1 P1 C8 C13 158.5(6)
C14 P1 C8 C9 115.3(7)
C1 P1 C8 C9 -132.4(7)
Cr1 P1 C8 C9 -23.6(8)
C13 C8 C9 C10 -1.2(12)
P1 C8 C9 C10 -179.2(6)
C8 C9 C10 C11 1.1(13)
C9 C10 C11 C12 -0.8(14)
C10 C11 C12 C13 0.6(15)
C11 C12 C13 C8 -0.8(15)
C9 C8 C13 C12 1.0(13)
P1 C8 C13 C12 179.0(7)
C8 P1 C14 C19 125.2(10)
C1 P1 C14 C19 15.5(11)
Cr1 P1 C14 C19 -92.9(9)
C8 P1 C14 C15 -59.1(9)
C1 P1 C14 C15 -168.8(8)
Cr1 P1 C14 C15 82.8(9)
C19 C14 C15 C16 -1.6(16)
P1 C14 C15 C16 -177.6(8)
C14 C15 C16 C17 2.3(17)
C15 C16 C17 C18 -1.0(17)
C16 C17 C18 C19 -1.0(19)
C17 C18 C19 C14 1.7(19)
C15 C14 C19 C18 -0.4(17)
P1 C14 C19 C18 175.3(9)
C26 P2 C20 C25 -61.6(9)
C7 P2 C20 C25 -174.1(8)
Cr1 P2 C20 C25 79.6(8)
C26 P2 C20 C21 123.4(9)
C7 P2 C20 C21 10.9(10)
Cr1 P2 C20 C21 -95.4(8)
C25 C20 C21 C22 -0.5(15)
P2 C20 C21 C22 174.5(8)
C20 C21 C22 C23 3.5(17)
C21 C22 C23 C24 -5.4(18)
C22 C23 C24 C25 4.4(17)
C21 C20 C25 C24 -0.4(15)
P2 C20 C25 C24 -175.6(8)
C23 C24 C25 C20 -1.5(16)
C20 P2 C26 C27 -65.7(8)
C7 P2 C26 C27 48.0(8)
Cr1 P2 C26 C27 156.7(6)
C20 P2 C26 C31 115.8(7)
C7 P2 C26 C31 -130.5(7)
Cr1 P2 C26 C31 -21.8(8)
C31 C26 C27 C28 -3.3(14)
P2 C26 C27 C28 178.1(8)
C26 C27 C28 C29 2.2(16)
C27 C28 C29 C30 -0.8(16)
C28 C29 C30 C31 0.6(15)
C29 C30 C31 C26 -1.7(13)
C27 C26 C31 C30 3.0(12)
P2 C26 C31 C30 -178.4(6)
